data_7020263
loop_
_publ_author_name
'Smith, Rachel'
'Huskens, Dana'
'Daelemans, Dirk'
'Mewis, Ryan E.'
'Garcia, Courtney D.'
'Cain, Amy N.'
'Freeman, TaRynn N Carder'
'Pannecouque, Christophe'
'De Clercq, Erik'
'Schols, Dominique'
'Hubin, Timothy J.'
'Archibald, Stephen J.'

_publ_section_title
;
 CXCR4 chemokine receptor antagonists: nickel(II) complexes of
 configurationally restricted macrocycles.
;
_journal_issue 37
_journal_name_full 'Dalton transactions (Cambridge, England : 2003)'
_journal_page_first 11369
_journal_page_last 11377
_journal_paper_doi 10.1039/c2dt31137b
_journal_volume 41
_journal_year 2012
_chemical_formula_sum 'C16 H35 F6 N4 Ni O3 P'
_chemical_formula_weight 535.16
_chemical_name_systematic
;
?
;
_space_group_IT_number 161
_symmetry_cell_setting trigonal
_symmetry_space_group_name_Hall 'R 3 -2"c'
_symmetry_space_group_name_H-M 'R 3 c :H'
_atom_sites_solution_hydrogens geom
_atom_sites_solution_primary direct
_atom_sites_solution_secondary difmap
_audit_creation_method SHELXL-97
_cell_angle_alpha 90.00
_cell_angle_beta 90.00
_cell_angle_gamma 120.00
_cell_formula_units_Z 18
_cell_length_a 26.005(2)
_cell_length_b 26.005(2)
_cell_length_c 17.2968(11)
_cell_measurement_reflns_used 6355
_cell_measurement_temperature 150(2)
_cell_measurement_theta_max 30.76
_cell_measurement_theta_min 2.52
_cell_volume 10130.0(13)
_computing_cell_refinement X-AREA
_computing_data_collection 'X-AREA (Stoe & Cie, 2002)'
_computing_data_reduction 'X-RED (Stoe & Cie, 2002)'
_computing_molecular_graphics 'ORTEP III (Farrugia, 1997)'
_computing_publication_material 'WinGX (Farrugia, 1999)'
_computing_structure_refinement 'SHELXL-97 (Sheldrick, 1997)'
_computing_structure_solution 'SHELXS-97 (Sheldrick, 1997)'
_diffrn_ambient_temperature 150(2)
_diffrn_measured_fraction_theta_full 0.995
_diffrn_measured_fraction_theta_max 0.995
_diffrn_measurement_device_type 'Stoe IPDS-II image plate'
_diffrn_measurement_method '\w scans, 71 frames at 1\% intervals, exposure time 2 minutes'
_diffrn_radiation_monochromator graphite
_diffrn_radiation_source 'fine-focus sealed tube'
_diffrn_radiation_type MoK\a
_diffrn_radiation_wavelength 0.71073
_diffrn_reflns_av_R_equivalents 0.0839
_diffrn_reflns_av_sigmaI/netI 0.1891
_diffrn_reflns_limit_h_max 41
_diffrn_reflns_limit_h_min -23
_diffrn_reflns_limit_k_max 40
_diffrn_reflns_limit_k_min -41
_diffrn_reflns_limit_l_max 27
_diffrn_reflns_limit_l_min -22
_diffrn_reflns_number 18505
_diffrn_reflns_theta_full 34.73
_diffrn_reflns_theta_max 34.73
_diffrn_reflns_theta_min 2.52
_exptl_absorpt_coefficient_mu 1.008
_exptl_absorpt_correction_type none
_exptl_crystal_colour green
_exptl_crystal_density_diffrn 1.579
_exptl_crystal_density_method 'not measured'
_exptl_crystal_description block
_exptl_crystal_F_000 5040
_exptl_crystal_size_max 0.25
_exptl_crystal_size_mid 0.2
_exptl_crystal_size_min 0.2
_refine_diff_density_max 0.766
_refine_diff_density_min -0.381
_refine_diff_density_rms 0.076
_refine_ls_abs_structure_details 'Flack H D (1983), Acta Cryst. A39, 876-881'
_refine_ls_abs_structure_Flack 0.035(12)
_refine_ls_extinction_method none
_refine_ls_goodness_of_fit_ref 0.681
_refine_ls_hydrogen_treatment mixed
_refine_ls_matrix_type full
_refine_ls_number_parameters 286
_refine_ls_number_reflns 8024
_refine_ls_number_restraints 4
_refine_ls_restrained_S_all 0.681
_refine_ls_R_factor_all 0.1165
_refine_ls_R_factor_gt 0.0404
_refine_ls_shift/su_max 0.021
_refine_ls_shift/su_mean 0.002
_refine_ls_structure_factor_coef Fsqd
_refine_ls_weighting_details 'calc w=1/[\s^2^(Fo^2^)+(0.0271P)^2^+0.0000P] where P=(Fo^2^+2Fc^2^)/3'
_refine_ls_weighting_scheme calc
_refine_ls_wR_factor_gt 0.0717
_refine_ls_wR_factor_ref 0.0815
_reflns_number_gt 3556
_reflns_number_total 8024
_reflns_threshold_expression >2sigma(I)
_cod_data_source_file c2dt31137b.txt
_cod_data_source_block sja33_08
_cod_depositor_comments
;
The following automatic conversions were performed:

'_symmetry_cell_setting' value 'Trigonal' changed to 'trigonal'
according to /home/saulius/struct/CIF-dictionaries/cif_core.dic
dictionary named 'cif_core.dic' version 2.4.2 from 2011-04-26.

Automatic conversion script
Id: cif_fix_values 1891 2012-01-12 08:04:46Z andrius 
;
_cod_original_cell_volume 10129.9(13)
_cod_original_sg_symbol_H-M R3C
_cod_database_code 7020263

loop_
_symmetry_equiv_pos_as_xyz
'x, y, z'
'-y, x-y, z'
'-y, -x, z+1/2'
'-x+y, -x, z'
'x, x-y, z+1/2'
'-x+y, y, z+1/2'
'x+2/3, y+1/3, z+1/3'
'-y+2/3, x-y+1/3, z+1/3'
'-y+2/3, -x+1/3, z+5/6'
'-x+y+2/3, -x+1/3, z+1/3'
'x+2/3, x-y+1/3, z+5/6'
'-x+y+2/3, y+1/3, z+5/6'
'x+1/3, y+2/3, z+2/3'
'-y+1/3, x-y+2/3, z+2/3'
'-y+1/3, -x+2/3, z+7/6'
'-x+y+1/3, -x+2/3, z+2/3'
'x+1/3, x-y+2/3, z+7/6'
'-x+y+1/3, y+2/3, z+7/6'

loop_
_atom_site_label
_atom_site_type_symbol
_atom_site_fract_x
_atom_site_fract_y
_atom_site_fract_z
_atom_site_U_iso_or_equiv
_atom_site_adp_type
_atom_site_occupancy
_atom_site_symmetry_multiplicity
_atom_site_calc_flag
_atom_site_refinement_flags
Ni1 Ni 0.047397(18) 0.863384(18) 0.90118(2) 0.02172(8) Uani 1 1 d .
P1 P 0.08431(4) 0.71780(4) 1.20474(5) 0.02675(19) Uani 1 1 d .
F1 F 0.05419(12) 0.72196(13) 1.28243(13) 0.0634(7) Uani 1 1 d .
F2 F 0.05663(12) 0.64864(10) 1.21979(16) 0.0634(7) Uani 1 1 d .
F3 F 0.14199(10) 0.73095(11) 1.25251(13) 0.0539(7) Uani 1 1 d .
F4 F 0.11150(12) 0.78666(11) 1.18895(15) 0.0665(8) Uani 1 1 d .
F5 F 0.02699(10) 0.70583(12) 1.15799(14) 0.0562(7) Uani 1 1 d .
F6 F 0.11442(12) 0.71323(14) 1.12862(14) 0.0676(8) Uani 1 1 d .
O1 O 0.12233(10) 0.93220(9) 0.85283(13) 0.0265(5) Uani 1 1 d .
O2 O 0.10026(11) 1.00142(11) 0.81904(16) 0.0416(6) Uani 1 1 d .
O1W O 0.00331(11) 0.91143(12) 0.87945(14) 0.0337(6) Uani 1 1 d D
H1C H -0.0289(10) 0.8980(17) 0.858(2) 0.051 Uiso 1 1 d D
H1D H 0.0329(12) 0.9407(14) 0.858(2) 0.051 Uiso 1 1 d D
N1 N 0.09636(12) 0.82263(12) 0.94053(15) 0.0233(6) Uani 1 1 d .
N2 N 0.06450(13) 0.90177(12) 1.01735(15) 0.0270(6) Uani 1 1 d .
N3 N -0.02737(12) 0.78422(12) 0.94254(15) 0.0247(6) Uani 1 1 d .
N4 N 0.02751(12) 0.81549(12) 0.79201(15) 0.0273(6) Uani 1 1 d .
C1 C 0.13039(16) 0.85942(17) 1.0068(2) 0.0333(8) Uani 1 1 d .
H1A H 0.1635 0.8975 0.9875 0.040 Uiso 1 1 calc R
H1B H 0.1477 0.8388 1.0356 0.040 Uiso 1 1 calc R
C2 C 0.09260(17) 0.87210(17) 1.0610(2) 0.0352(8) Uani 1 1 d .
H2A H 0.0613 0.8345 1.0840 0.042 Uiso 1 1 calc R
H2B H 0.1175 0.8983 1.1034 0.042 Uiso 1 1 calc R
C3 C 0.00900(18) 0.89172(19) 1.0577(2) 0.0391(10) Uani 1 1 d .
H3A H -0.0063 0.9145 1.0297 0.047 Uiso 1 1 calc R
H3B H 0.0202 0.9089 1.1103 0.047 Uiso 1 1 calc R
C4 C -0.04121(18) 0.82853(17) 1.0656(2) 0.0387(9) Uani 1 1 d .
H4A H -0.0267 0.8062 1.0963 0.046 Uiso 1 1 calc R
H4B H -0.0734 0.8290 1.0956 0.046 Uiso 1 1 calc R
C5 C -0.06749(15) 0.79493(17) 0.9917(2) 0.0319(8) Uani 1 1 d .
H5A H -0.1023 0.7560 1.0050 0.038 Uiso 1 1 calc R
H5B H -0.0821 0.8171 0.9609 0.038 Uiso 1 1 calc R
C6 C -0.06023(15) 0.75410(16) 0.87135(19) 0.0331(8) Uani 1 1 d .
H6A H -0.0812 0.7744 0.8518 0.040 Uiso 1 1 calc R
H6B H -0.0904 0.7126 0.8838 0.040 Uiso 1 1 calc R
C7 C -0.01968(16) 0.75402(15) 0.80899(19) 0.0326(8) Uani 1 1 d .
H7A H -0.0016 0.7303 0.8262 0.039 Uiso 1 1 calc R
H7B H -0.0429 0.7355 0.7615 0.039 Uiso 1 1 calc R
C8 C 0.08043(17) 0.81669(17) 0.7578(2) 0.0351(9) Uani 1 1 d .
H8A H 0.1095 0.8584 0.7445 0.042 Uiso 1 1 calc R
H8B H 0.0681 0.7940 0.7088 0.042 Uiso 1 1 calc R
C9 C 0.11197(17) 0.79232(16) 0.8068(2) 0.0356(9) Uani 1 1 d .
H9A H 0.0832 0.7503 0.8191 0.043 Uiso 1 1 calc R
H9B H 0.1439 0.7928 0.7752 0.043 Uiso 1 1 calc R
C10 C 0.13901(16) 0.82448(16) 0.88183(19) 0.0318(8) Uani 1 1 d .
H10A H 0.1618 0.8072 0.9050 0.038 Uiso 1 1 calc R
H10B H 0.1676 0.8666 0.8698 0.038 Uiso 1 1 calc R
C11 C 0.05492(15) 0.76013(15) 0.96458(19) 0.0270(7) Uani 1 1 d .
H11A H 0.0718 0.7510 1.0104 0.032 Uiso 1 1 calc R
H11B H 0.0525 0.7333 0.9223 0.032 Uiso 1 1 calc R
C12 C -0.00791(15) 0.74687(15) 0.9842(2) 0.0278(7) Uani 1 1 d .
H12A H -0.0361 0.7047 0.9723 0.033 Uiso 1 1 calc R
H12B H -0.0101 0.7524 1.0405 0.033 Uiso 1 1 calc R
C13 C 0.10540(18) 0.96520(16) 1.0147(2) 0.0391(9) Uani 1 1 d .
H13A H 0.0873 0.9846 0.9861 0.059 Uiso 1 1 calc R
H13B H 0.1421 0.9729 0.9888 0.059 Uiso 1 1 calc R
H13C H 0.1145 0.9810 1.0675 0.059 Uiso 1 1 calc R
C14 C 0.00557(18) 0.84271(17) 0.73503(18) 0.0370(9) Uani 1 1 d .
H14A H 0.0368 0.8836 0.7245 0.055 Uiso 1 1 calc R
H14B H -0.0294 0.8428 0.7560 0.055 Uiso 1 1 calc R
H14C H -0.0052 0.8197 0.6869 0.055 Uiso 1 1 calc R
C15 C 0.13512(16) 0.98108(16) 0.8215(2) 0.0286(8) Uani 1 1 d .
C16 C 0.19605(16) 1.01712(16) 0.7884(2) 0.0346(8) Uani 1 1 d .
H16A H 0.2004 1.0537 0.7659 0.052 Uiso 1 1 calc R
H16B H 0.2021 0.9942 0.7482 0.052 Uiso 1 1 calc R
H16C H 0.2256 1.0271 0.8294 0.052 Uiso 1 1 calc R

loop_
_atom_site_aniso_label
_atom_site_aniso_U_11
_atom_site_aniso_U_22
_atom_site_aniso_U_33
_atom_site_aniso_U_23
_atom_site_aniso_U_13
_atom_site_aniso_U_12
Ni1 0.0185(2) 0.0216(2) 0.02417(17) -0.00175(18) -0.00187(18) 0.00941(19)
P1 0.0197(4) 0.0250(5) 0.0327(5) 0.0012(4) 0.0005(4) 0.0090(4)
F1 0.0684(18) 0.101(2) 0.0447(13) -0.0020(15) 0.0133(13) 0.0600(18)
F2 0.0623(18) 0.0299(14) 0.0868(18) 0.0084(13) 0.0039(14) 0.0146(13)
F3 0.0289(12) 0.0710(18) 0.0558(14) 0.0287(13) 0.0002(11) 0.0204(12)
F4 0.0597(17) 0.0324(14) 0.091(2) 0.0093(13) -0.0318(15) 0.0108(13)
F5 0.0243(12) 0.0707(17) 0.0597(15) 0.0031(13) -0.0113(10) 0.0133(12)
F6 0.0660(18) 0.101(2) 0.0412(13) -0.0005(14) 0.0182(13) 0.0461(18)
O1 0.0240(12) 0.0204(11) 0.0378(13) 0.0028(10) 0.0034(10) 0.0132(10)
O2 0.0365(15) 0.0273(14) 0.0664(18) 0.0031(13) 0.0067(13) 0.0200(13)
O1W 0.0217(13) 0.0393(16) 0.0387(15) -0.0004(12) -0.0048(11) 0.0142(12)
N1 0.0187(14) 0.0231(15) 0.0290(14) 0.0010(12) 0.0000(11) 0.0111(12)
N2 0.0268(15) 0.0299(16) 0.0277(14) -0.0072(12) -0.0072(12) 0.0168(13)
N3 0.0175(14) 0.0259(15) 0.0278(14) 0.0041(12) 0.0034(11) 0.0087(12)
N4 0.0308(17) 0.0245(15) 0.0231(14) -0.0008(11) 0.0003(12) 0.0111(13)
C1 0.0290(19) 0.038(2) 0.0380(19) -0.0019(17) -0.0102(16) 0.0200(18)
C2 0.036(2) 0.040(2) 0.0302(18) -0.0096(16) -0.0116(16) 0.0192(18)
C3 0.045(2) 0.059(3) 0.0253(17) -0.0072(18) -0.0019(17) 0.035(2)
C4 0.041(2) 0.052(3) 0.0354(19) 0.0045(18) 0.0111(17) 0.033(2)
C5 0.0164(16) 0.037(2) 0.039(2) 0.0096(16) 0.0061(14) 0.0113(16)
C6 0.0195(18) 0.0281(19) 0.040(2) 0.0030(16) -0.0072(15) 0.0032(15)
C7 0.033(2) 0.0245(18) 0.0279(18) -0.0069(14) -0.0097(16) 0.0050(16)
C8 0.042(2) 0.030(2) 0.0284(18) -0.0043(15) 0.0151(16) 0.0145(18)
C9 0.041(2) 0.0261(19) 0.044(2) 0.0071(16) 0.0222(18) 0.0192(17)
C10 0.0232(18) 0.0281(19) 0.049(2) 0.0082(16) 0.0095(17) 0.0161(16)
C11 0.0292(18) 0.0242(17) 0.0312(17) 0.0074(14) 0.0028(15) 0.0160(15)
C12 0.0235(18) 0.0249(18) 0.0319(17) 0.0100(14) 0.0070(14) 0.0097(15)
C13 0.043(2) 0.034(2) 0.036(2) -0.0116(16) -0.0095(18) 0.0162(19)
C14 0.053(3) 0.038(2) 0.0169(16) 0.0023(15) -0.0049(16) 0.020(2)
C15 0.0290(19) 0.0261(18) 0.0332(18) -0.0025(15) -0.0019(15) 0.0157(16)
C16 0.035(2) 0.027(2) 0.039(2) 0.0050(16) 0.0082(17) 0.0134(18)

loop_
_atom_type_symbol
_atom_type_description
_atom_type_scat_dispersion_real
_atom_type_scat_dispersion_imag
_atom_type_scat_source
Ni Ni 0.3393 1.1124 'International Tables Vol C Tables 4.2.6.8 and 6.1.1.4'
P P 0.1023 0.0942 'International Tables Vol C Tables 4.2.6.8 and 6.1.1.4'
F F 0.0171 0.0103 'International Tables Vol C Tables 4.2.6.8 and 6.1.1.4'
O O 0.0106 0.0060 'International Tables Vol C Tables 4.2.6.8 and 6.1.1.4'
N N 0.0061 0.0033 'International Tables Vol C Tables 4.2.6.8 and 6.1.1.4'
C C 0.0033 0.0016 'International Tables Vol C Tables 4.2.6.8 and 6.1.1.4'
H H 0.0000 0.0000 'International Tables Vol C Tables 4.2.6.8 and 6.1.1.4'

loop_
_geom_angle_atom_site_label_1
_geom_angle_atom_site_label_2
_geom_angle_atom_site_label_3
_geom_angle
O1 Ni1 O1W 88.35(10)
O1 Ni1 N3 172.12(10)
O1W Ni1 N3 97.39(10)
O1 Ni1 N1 91.19(10)
O1W Ni1 N1 170.63(10)
N3 Ni1 N1 84.02(10)
O1 Ni1 N4 89.76(10)
O1W Ni1 N4 98.06(11)
N3 Ni1 N4 84.11(10)
N1 Ni1 N4 91.29(11)
O1 Ni1 N2 95.08(10)
O1W Ni1 N2 86.56(10)
N3 Ni1 N2 90.67(11)
N1 Ni1 N2 84.15(10)
N4 Ni1 N2 173.41(11)
F6 P1 F5 90.74(15)
F6 P1 F4 89.05(16)
F5 P1 F4 88.76(14)
F6 P1 F1 179.21(16)
F5 P1 F1 89.87(14)
F4 P1 F1 91.46(16)
F6 P1 F2 90.72(16)
F5 P1 F2 90.69(14)
F4 P1 F2 179.40(16)
F1 P1 F2 88.78(15)
F6 P1 F3 89.97(14)
F5 P1 F3 178.87(16)
F4 P1 F3 90.38(14)
F1 P1 F3 89.42(14)
F2 P1 F3 90.17(14)
C15 O1 Ni1 135.2(2)
C1 N1 C10 108.3(3)
C1 N1 C11 111.3(3)
C10 N1 C11 110.3(3)
C1 N1 Ni1 103.87(19)
C10 N1 Ni1 112.75(19)
C11 N1 Ni1 110.2(2)
C13 N2 C3 107.9(3)
C13 N2 C2 109.3(3)
C3 N2 C2 110.4(3)
C13 N2 Ni1 110.9(2)
C3 N2 Ni1 112.9(2)
C2 N2 Ni1 105.46(19)
C5 N3 C6 107.7(3)
C5 N3 C12 110.3(2)
C6 N3 C12 110.6(3)
C5 N3 Ni1 113.7(2)
C6 N3 Ni1 103.82(19)
C12 N3 Ni1 110.50(19)
C7 N4 C8 111.2(3)
C7 N4 C14 109.8(3)
C8 N4 C14 107.4(3)
C7 N4 Ni1 106.12(19)
C8 N4 Ni1 112.4(2)
C14 N4 Ni1 109.9(2)
N1 C1 C2 112.3(3)
N2 C2 C1 109.7(3)
N2 C3 C4 117.6(3)
C5 C4 C3 116.7(3)
N3 C5 C4 116.1(3)
N3 C6 C7 112.1(3)
N4 C7 C6 110.1(3)
N4 C8 C9 117.2(3)
C10 C9 C8 116.5(3)
N1 C10 C9 115.8(3)
N1 C11 C12 114.6(3)
N3 C12 C11 114.8(3)
O2 C15 O1 123.7(3)
O2 C15 C16 119.0(3)
O1 C15 C16 117.3(3)

loop_
_geom_bond_atom_site_label_1
_geom_bond_atom_site_label_2
_geom_bond_distance
Ni1 O1 2.052(2)
Ni1 O1W 2.109(3)
Ni1 N3 2.128(3)
Ni1 N1 2.135(3)
Ni1 N4 2.177(3)
Ni1 N2 2.188(3)
P1 F6 1.566(3)
P1 F5 1.584(2)
P1 F4 1.586(3)
P1 F1 1.586(2)
P1 F2 1.589(3)
P1 F3 1.593(2)
O1 C15 1.264(4)
O2 C15 1.258(4)
N1 C1 1.471(4)
N1 C10 1.487(4)
N1 C11 1.492(4)
N2 C13 1.449(4)
N2 C3 1.504(5)
N2 C2 1.504(5)
N3 C5 1.476(4)
N3 C6 1.480(4)
N3 C12 1.487(4)
N4 C7 1.479(4)
N4 C8 1.484(5)
N4 C14 1.484(4)
C1 C2 1.509(5)
C3 C4 1.509(6)
C4 C5 1.506(5)
C6 C7 1.509(5)
C8 C9 1.521(5)
C9 C10 1.513(5)
C11 C12 1.530(5)
C15 C16 1.494(5)

loop_
_geom_torsion_atom_site_label_1
_geom_torsion_atom_site_label_2
_geom_torsion_atom_site_label_3
_geom_torsion_atom_site_label_4
_geom_torsion
O1W Ni1 O1 C15 -2.0(3)
N3 Ni1 O1 C15 134.9(7)
N1 Ni1 O1 C15 -172.6(3)
N4 Ni1 O1 C15 96.1(3)
N2 Ni1 O1 C15 -88.4(3)
O1 Ni1 N1 C1 74.8(2)
O1W Ni1 N1 C1 -12.3(7)
N3 Ni1 N1 C1 -111.5(2)
N4 Ni1 N1 C1 164.6(2)
N2 Ni1 N1 C1 -20.2(2)
O1 Ni1 N1 C10 -42.3(2)
O1W Ni1 N1 C10 -129.4(6)
N3 Ni1 N1 C10 131.5(2)
N4 Ni1 N1 C10 47.5(2)
N2 Ni1 N1 C10 -137.3(2)
O1 Ni1 N1 C11 -165.9(2)
O1W Ni1 N1 C11 107.0(6)
N3 Ni1 N1 C11 7.8(2)
N4 Ni1 N1 C11 -76.1(2)
N2 Ni1 N1 C11 99.1(2)
O1 Ni1 N2 C13 20.2(2)
O1W Ni1 N2 C13 -67.9(2)
N3 Ni1 N2 C13 -165.2(2)
N1 Ni1 N2 C13 110.9(2)
N4 Ni1 N2 C13 157.3(9)
O1 Ni1 N2 C3 141.3(2)
O1W Ni1 N2 C3 53.3(2)
N3 Ni1 N2 C3 -44.1(2)
N1 Ni1 N2 C3 -128.0(2)
N4 Ni1 N2 C3 -81.5(10)
O1 Ni1 N2 C2 -98.1(2)
O1W Ni1 N2 C2 173.9(2)
N3 Ni1 N2 C2 76.5(2)
N1 Ni1 N2 C2 -7.4(2)
N4 Ni1 N2 C2 39.1(10)
O1 Ni1 N3 C5 -175.5(6)
O1W Ni1 N3 C5 -39.1(2)
N1 Ni1 N3 C5 131.6(2)
N4 Ni1 N3 C5 -136.5(2)
N2 Ni1 N3 C5 47.6(2)
O1 Ni1 N3 C6 -58.8(8)
O1W Ni1 N3 C6 77.6(2)
N1 Ni1 N3 C6 -111.7(2)
N4 Ni1 N3 C6 -19.8(2)
N2 Ni1 N3 C6 164.2(2)
O1 Ni1 N3 C12 59.8(8)
O1W Ni1 N3 C12 -163.7(2)
N1 Ni1 N3 C12 6.9(2)
N4 Ni1 N3 C12 98.9(2)
N2 Ni1 N3 C12 -77.1(2)
O1 Ni1 N4 C7 167.5(2)
O1W Ni1 N4 C7 -104.2(2)
N3 Ni1 N4 C7 -7.6(2)
N1 Ni1 N4 C7 76.3(2)
N2 Ni1 N4 C7 30.1(10)
O1 Ni1 N4 C8 45.7(2)
O1W Ni1 N4 C8 134.0(2)
N3 Ni1 N4 C8 -129.3(2)
N1 Ni1 N4 C8 -45.5(2)
N2 Ni1 N4 C8 -91.6(10)
O1 Ni1 N4 C14 -73.9(2)
O1W Ni1 N4 C14 14.4(2)
N3 Ni1 N4 C14 111.1(2)
N1 Ni1 N4 C14 -165.1(2)
N2 Ni1 N4 C14 148.8(9)
C10 N1 C1 C2 166.7(3)
C11 N1 C1 C2 -71.9(4)
Ni1 N1 C1 C2 46.6(3)
C13 N2 C2 C1 -85.5(4)
C3 N2 C2 C1 156.0(3)
Ni1 N2 C2 C1 33.8(3)
N1 C1 C2 N2 -57.0(4)
C13 N2 C3 C4 178.4(3)
C2 N2 C3 C4 -62.2(4)
Ni1 N2 C3 C4 55.6(4)
N2 C3 C4 C5 -61.0(5)
C6 N3 C5 C4 -176.7(3)
C12 N3 C5 C4 62.4(4)
Ni1 N3 C5 C4 -62.3(3)
C3 C4 C5 N3 63.9(4)
C5 N3 C6 C7 166.4(3)
C12 N3 C6 C7 -73.0(3)
Ni1 N3 C6 C7 45.6(3)
C8 N4 C7 C6 156.3(3)
C14 N4 C7 C6 -85.0(3)
Ni1 N4 C7 C6 33.8(3)
N3 C6 C7 N4 -56.2(4)
C7 N4 C8 C9 -61.4(4)
C14 N4 C8 C9 178.5(3)
Ni1 N4 C8 C9 57.4(4)
N4 C8 C9 C10 -62.8(4)
C1 N1 C10 C9 -176.0(3)
C11 N1 C10 C9 62.0(4)
Ni1 N1 C10 C9 -61.6(3)
C8 C9 C10 N1 64.3(4)
C1 N1 C11 C12 93.4(3)
C10 N1 C11 C12 -146.4(3)
Ni1 N1 C11 C12 -21.3(3)
C5 N3 C12 C11 -147.2(3)
C6 N3 C12 C11 93.8(3)
Ni1 N3 C12 C11 -20.7(3)
N1 C11 C12 N3 28.6(4)
Ni1 O1 C15 O2 6.3(6)
Ni1 O1 C15 C16 -175.9(2)
